data_4113079
loop_
_publ_author_name
'Mar\'ia Alonso'
'M. Esther Garc\'ia'
'Miguel A. Ruiz'
'Hayrullo Hamidov'
'John C. Jeffery'

_publ_section_title
;
 Chemistry of the Phosphinidene Oxide Ligand
;
_journal_name_full 'Journal of the American Chemical Society'
_journal_page_first 13610
_journal_page_last 13611
_journal_paper_doi 10.1021/ja045487g
_journal_volume 126
_journal_year 2004
_chemical_formula_sum 'C25 H34 F Mo O2 P'
_chemical_formula_weight 512.43
_chemical_name_systematic
; 
 ? 
;
_space_group_IT_number 14
_symmetry_cell_setting monoclinic
_symmetry_space_group_name_Hall '-P 2ybc'
_symmetry_space_group_name_H-M 'P 1 21/c 1'
_atom_sites_solution_hydrogens geom
_atom_sites_solution_primary direct
_atom_sites_solution_secondary difmap
_audit_creation_method SHELXL-97
_cell_angle_alpha 90.00
_cell_angle_beta 102.708(2)
_cell_angle_gamma 90.00
_cell_formula_units_Z 4
_cell_length_a 20.947(2)
_cell_length_b 10.4889(10)
_cell_length_c 11.5591(12)
_cell_measurement_reflns_used 118
_cell_measurement_temperature 173(2)
_cell_measurement_theta_max 24.55
_cell_measurement_theta_min 2.78
_cell_volume 2477.4(4)
_computing_cell_refinement 'SAINT (Bruker, 2001)'
_computing_data_collection 'SMART (Bruker, 2001)'
_computing_data_reduction 'SHELXTL (Bruker, 2001)'
_computing_molecular_graphics 'SHELXTL (Bruker, 2001)'
_computing_publication_material 'SHELXTL (Bruker, 2001)'
_computing_structure_refinement 'SHELXTL (Bruker, 2001)'
_computing_structure_solution 'SHELXTL (Bruker, 2001)'
_diffrn_ambient_temperature 173(2)
_diffrn_measured_fraction_theta_full 0.997
_diffrn_measured_fraction_theta_max 0.997
_diffrn_measurement_device_type 'CCd Area Detector'
_diffrn_measurement_method 'Frames, each covering 0.3 \% in \f or \w'
_diffrn_radiation_monochromator graphite
_diffrn_radiation_source 'fine-focus sealed tube'
_diffrn_radiation_type MoK\a
_diffrn_radiation_wavelength 0.71073
_diffrn_reflns_av_R_equivalents 0.0812
_diffrn_reflns_av_sigmaI/netI 0.1379
_diffrn_reflns_limit_h_max 27
_diffrn_reflns_limit_h_min -27
_diffrn_reflns_limit_k_max 11
_diffrn_reflns_limit_k_min -13
_diffrn_reflns_limit_l_max 7
_diffrn_reflns_limit_l_min -15
_diffrn_reflns_number 11635
_diffrn_reflns_theta_full 27.48
_diffrn_reflns_theta_max 27.48
_diffrn_reflns_theta_min 2.78
_exptl_absorpt_coefficient_mu 0.619
_exptl_absorpt_correction_T_max 0.940
_exptl_absorpt_correction_T_min 0.726
_exptl_absorpt_correction_type multi-scan
_exptl_absorpt_process_details 'SADABS (Sheldrick, 2001)'
_exptl_crystal_colour Red
_exptl_crystal_density_diffrn 1.374
_exptl_crystal_density_meas ?
_exptl_crystal_description Needle
_exptl_crystal_F_000 1064
_exptl_crystal_size_max 0.15
_exptl_crystal_size_mid 0.1
_exptl_crystal_size_min 0.1
_refine_diff_density_max 0.622
_refine_diff_density_min -0.606
_refine_diff_density_rms 0.112
_refine_ls_extinction_method none
_refine_ls_goodness_of_fit_ref 0.969
_refine_ls_hydrogen_treatment mixed
_refine_ls_matrix_type full
_refine_ls_number_parameters 280
_refine_ls_number_reflns 5661
_refine_ls_number_restraints 0
_refine_ls_restrained_S_all 0.969
_refine_ls_R_factor_all 0.1285
_refine_ls_R_factor_gt 0.0567
_refine_ls_shift/su_max 0.000
_refine_ls_shift/su_mean 0.000
_refine_ls_structure_factor_coef Fsqd
_refine_ls_weighting_details 'calc w=1/[\s^2^(Fo^2^)+(0.0241P)^2^+0.0000P] where P=(Fo^2^+2Fc^2^)/3'
_refine_ls_weighting_scheme calc
_refine_ls_wR_factor_gt 0.0852
_refine_ls_wR_factor_ref 0.1031
_reflns_number_gt 3278
_reflns_number_total 5661
_reflns_threshold_expression >2sigma(I)
_cod_data_source_file ja045487gsi20040913_073143.cif
_cod_data_source_block e9
_cod_depositor_comments
;
The following automatic conversions were performed:

'_exptl_crystal_density_meas' value 'none' was changed to '?' - the
value is perceived as not measured.

Automatic conversion script
Id: cif_fix_values 3008 2015-01-20 13:52:24Z robertas 
;
_cod_database_code 4113079

loop_
_symmetry_equiv_pos_as_xyz
'x, y, z'
'-x, y+1/2, -z+1/2'
'-x, -y, -z'
'x, -y-1/2, z-1/2'

loop_
_atom_site_label
_atom_site_type_symbol
_atom_site_fract_x
_atom_site_fract_y
_atom_site_fract_z
_atom_site_U_iso_or_equiv
_atom_site_adp_type
_atom_site_occupancy
_atom_site_symmetry_multiplicity
_atom_site_calc_flag
_atom_site_refinement_flags
Mo1 Mo 0.101353(18) 0.48371(4) 0.26671(3) 0.02417(12) Uani 1 1 d .
C1 C 0.0780(2) 0.5472(5) 0.1039(4) 0.0437(14) Uani 1 1 d .
O1 O 0.06222(18) 0.5858(4) 0.0076(3) 0.0731(13) Uani 1 1 d .
C2 C 0.1249(2) 0.3278(5) 0.1937(4) 0.0401(13) Uani 1 1 d .
O2 O 0.13921(19) 0.2336(4) 0.1536(4) 0.0669(13) Uani 1 1 d .
C11 C 0.0534(2) 0.3748(5) 0.4025(4) 0.0365(12) Uani 1 1 d .
H11 H 0.0669 0.2901 0.4245 0.044 Uiso 1 1 calc R
C12 C 0.0030(2) 0.4105(5) 0.3071(4) 0.0390(13) Uani 1 1 d .
H12 H -0.0239 0.3537 0.2534 0.047 Uiso 1 1 calc R
C13 C -0.0012(2) 0.5426(5) 0.3037(4) 0.0432(14) Uani 1 1 d .
H13 H -0.0308 0.5920 0.2472 0.052 Uiso 1 1 calc R
C14 C 0.0467(3) 0.5899(5) 0.3994(5) 0.0432(14) Uani 1 1 d .
H14 H 0.0548 0.6772 0.4195 0.052 Uiso 1 1 calc R
C15 C 0.0801(2) 0.4855(5) 0.4594(4) 0.0345(11) Uani 1 1 d .
H15 H 0.1151 0.4896 0.5274 0.041 Uiso 1 1 calc R
P3 P 0.20313(5) 0.54703(10) 0.28131(9) 0.0215(3) Uani 1 1 d .
F3 F 0.23943(11) 0.5321(2) 0.17249(19) 0.0312(6) Uani 1 1 d .
C31 C 0.27266(19) 0.6123(4) 0.3891(3) 0.0175(9) Uani 1 1 d .
C32 C 0.28244(19) 0.7472(4) 0.3982(3) 0.0177(9) Uani 1 1 d .
C33 C 0.3352(2) 0.7920(4) 0.4813(4) 0.0207(10) Uani 1 1 d .
H33 H 0.3414 0.8816 0.4884 0.025 Uiso 1 1 calc R
C34 C 0.3799(2) 0.7139(4) 0.5553(3) 0.0188(10) Uani 1 1 d .
C35 C 0.3703(2) 0.5839(4) 0.5446(3) 0.0214(10) Uani 1 1 d .
H35 H 0.4007 0.5293 0.5943 0.026 Uiso 1 1 calc R
C36 C 0.31771(19) 0.5284(4) 0.4640(3) 0.0185(9) Uani 1 1 d .
C41 C 0.2367(2) 0.8476(4) 0.3230(4) 0.0245(10) Uani 1 1 d .
C42 C 0.2221(2) 0.8197(4) 0.1883(4) 0.0319(12) Uani 1 1 d .
H42A H 0.1918 0.7474 0.1705 0.048 Uiso 1 1 calc R
H42B H 0.2630 0.7989 0.1645 0.048 Uiso 1 1 calc R
H42C H 0.2022 0.8950 0.1446 0.048 Uiso 1 1 calc R
C43 C 0.1731(2) 0.8573(4) 0.3672(4) 0.0339(12) Uani 1 1 d .
H43A H 0.1453 0.9241 0.3229 0.051 Uiso 1 1 calc R
H43B H 0.1833 0.8784 0.4518 0.051 Uiso 1 1 calc R
H43C H 0.1500 0.7755 0.3551 0.051 Uiso 1 1 calc R
C44 C 0.2683(2) 0.9823(4) 0.3376(4) 0.0403(13) Uani 1 1 d .
H44A H 0.2407 1.0420 0.2835 0.060 Uiso 1 1 calc R
H44B H 0.3117 0.9785 0.3189 0.060 Uiso 1 1 calc R
H44C H 0.2726 1.0113 0.4195 0.060 Uiso 1 1 calc R
C51 C 0.4379(2) 0.7719(4) 0.6446(4) 0.0256(10) Uani 1 1 d .
C52 C 0.4124(2) 0.8559(5) 0.7336(4) 0.0458(14) Uani 1 1 d .
H52A H 0.3861 0.8039 0.7760 0.069 Uiso 1 1 calc R
H52B H 0.3854 0.9246 0.6910 0.069 Uiso 1 1 calc R
H52C H 0.4495 0.8926 0.7905 0.069 Uiso 1 1 calc R
C53 C 0.4782(2) 0.8560(4) 0.5770(4) 0.0369(13) Uani 1 1 d .
H53A H 0.5164 0.8902 0.6330 0.055 Uiso 1 1 calc R
H53B H 0.4509 0.9265 0.5384 0.055 Uiso 1 1 calc R
H53C H 0.4927 0.8045 0.5169 0.055 Uiso 1 1 calc R
C54 C 0.4837(2) 0.6722(4) 0.7120(4) 0.0541(16) Uani 1 1 d .
H54A H 0.4603 0.6204 0.7597 0.081 Uiso 1 1 calc R
H54B H 0.5210 0.7144 0.7642 0.081 Uiso 1 1 calc R
H54C H 0.4996 0.6173 0.6557 0.081 Uiso 1 1 calc R
C61 C 0.3142(2) 0.3800(4) 0.4625(4) 0.0233(10) Uani 1 1 d .
C62 C 0.3741(2) 0.3194(4) 0.5439(4) 0.0378(13) Uani 1 1 d .
H62A H 0.3705 0.2263 0.5386 0.057 Uiso 1 1 calc R
H62B H 0.3764 0.3462 0.6259 0.057 Uiso 1 1 calc R
H62C H 0.4139 0.3468 0.5192 0.057 Uiso 1 1 calc R
C63 C 0.3116(2) 0.3258(4) 0.3383(4) 0.0322(12) Uani 1 1 d .
H63A H 0.3452 0.3670 0.3041 0.048 Uiso 1 1 calc R
H63B H 0.2683 0.3421 0.2876 0.048 Uiso 1 1 calc R
H63C H 0.3196 0.2337 0.3438 0.048 Uiso 1 1 calc R
C64 C 0.2552(2) 0.3349(4) 0.5111(4) 0.0291(11) Uani 1 1 d .
H64A H 0.2549 0.2416 0.5143 0.044 Uiso 1 1 calc R
H64B H 0.2146 0.3651 0.4589 0.044 Uiso 1 1 calc R
H64C H 0.2586 0.3695 0.5910 0.044 Uiso 1 1 calc R

loop_
_atom_site_aniso_label
_atom_site_aniso_U_11
_atom_site_aniso_U_22
_atom_site_aniso_U_33
_atom_site_aniso_U_23
_atom_site_aniso_U_13
_atom_site_aniso_U_12
Mo1 0.01796(18) 0.0323(2) 0.02161(19) -0.00089(19) 0.00295(14) -0.0048(2)
C1 0.023(3) 0.071(4) 0.035(3) 0.006(3) 0.002(2) -0.018(3)
O1 0.050(3) 0.130(4) 0.033(2) 0.033(2) -0.003(2) -0.028(2)
C2 0.019(3) 0.060(4) 0.041(3) -0.014(3) 0.006(2) -0.015(3)
O2 0.055(3) 0.062(3) 0.089(3) -0.052(2) 0.028(2) -0.018(2)
C11 0.035(3) 0.041(3) 0.036(3) 0.007(2) 0.015(3) -0.004(3)
C12 0.024(3) 0.053(4) 0.041(3) -0.009(3) 0.010(2) -0.015(3)
C13 0.032(3) 0.057(4) 0.043(3) 0.013(3) 0.015(3) 0.018(3)
C14 0.050(4) 0.029(3) 0.063(4) -0.008(3) 0.040(3) -0.002(3)
C15 0.029(3) 0.052(3) 0.026(2) -0.003(3) 0.012(2) -0.005(3)
P3 0.0191(6) 0.0245(7) 0.0203(6) -0.0006(5) 0.0030(5) -0.0025(5)
F3 0.0281(14) 0.0439(16) 0.0234(13) -0.0042(12) 0.0093(11) -0.0053(13)
C31 0.016(2) 0.020(2) 0.017(2) -0.0010(18) 0.0049(18) -0.0008(18)
C32 0.017(2) 0.017(2) 0.022(2) 0.0000(18) 0.0091(19) -0.0002(18)
C33 0.024(2) 0.013(2) 0.025(2) 0.0022(18) 0.005(2) 0.0006(19)
C34 0.019(2) 0.020(2) 0.017(2) -0.0033(18) 0.0028(19) -0.0043(19)
C35 0.020(2) 0.019(2) 0.023(2) 0.0018(19) 0.002(2) 0.0039(19)
C36 0.019(2) 0.017(2) 0.020(2) 0.0010(18) 0.0057(17) -0.0023(19)
C41 0.028(3) 0.018(2) 0.025(2) 0.0050(19) -0.001(2) 0.003(2)
C42 0.031(3) 0.035(3) 0.030(3) 0.009(2) 0.005(2) 0.001(2)
C43 0.029(3) 0.033(3) 0.038(3) 0.002(2) 0.004(2) 0.008(2)
C44 0.044(3) 0.022(3) 0.048(3) 0.012(2) -0.004(2) -0.005(2)
C51 0.023(2) 0.022(2) 0.028(3) 0.001(2) -0.002(2) -0.003(2)
C52 0.043(3) 0.057(4) 0.038(3) -0.020(3) 0.009(3) -0.015(3)
C53 0.022(3) 0.047(3) 0.040(3) -0.006(2) 0.004(2) -0.009(2)
C54 0.050(4) 0.038(3) 0.057(4) -0.003(3) -0.027(3) -0.005(3)
C61 0.023(2) 0.019(2) 0.029(3) 0.003(2) 0.008(2) 0.001(2)
C62 0.038(3) 0.022(3) 0.049(3) 0.005(2) 0.001(3) 0.006(2)
C63 0.039(3) 0.021(3) 0.041(3) -0.007(2) 0.017(2) 0.000(2)
C64 0.032(3) 0.024(3) 0.032(3) 0.001(2) 0.007(2) -0.001(2)

loop_
_atom_type_symbol
_atom_type_description
_atom_type_scat_dispersion_real
_atom_type_scat_dispersion_imag
_atom_type_scat_source
C C 0.0033 0.0016 'International Tables Vol C Tables 4.2.6.8 and 6.1.1.4'
H H 0.0000 0.0000 'International Tables Vol C Tables 4.2.6.8 and 6.1.1.4'
O O 0.0106 0.0060 'International Tables Vol C Tables 4.2.6.8 and 6.1.1.4'
F F 0.0171 0.0103 'International Tables Vol C Tables 4.2.6.8 and 6.1.1.4'
P P 0.1023 0.0942 'International Tables Vol C Tables 4.2.6.8 and 6.1.1.4'
Mo Mo -1.6832 0.6857 'International Tables Vol C Tables 4.2.6.8 and 6.1.1.4'

loop_
_geom_angle_atom_site_label_1
_geom_angle_atom_site_label_2
_geom_angle_atom_site_label_3
_geom_angle
C2 Mo1 C1 84.4(2)
C2 Mo1 P3 87.32(14)
C1 Mo1 P3 90.22(14)
C2 Mo1 C12 97.37(19)
C1 Mo1 C12 105.03(18)
P3 Mo1 C12 164.38(12)
C2 Mo1 C11 93.87(19)
C1 Mo1 C11 139.40(18)
P3 Mo1 C11 130.30(12)
C12 Mo1 C11 34.81(15)
C2 Mo1 C13 128.57(19)
C1 Mo1 C13 92.33(19)
P3 Mo1 C13 144.10(14)
C12 Mo1 C13 34.36(16)
C11 Mo1 C13 57.63(17)
C2 Mo1 C15 122.09(19)
C1 Mo1 C15 147.69(19)
P3 Mo1 C15 107.73(11)
C12 Mo1 C15 57.23(16)
C11 Mo1 C15 34.37(14)
C13 Mo1 C15 57.37(16)
C2 Mo1 C14 150.77(19)
C1 Mo1 C14 114.0(2)
P3 Mo1 C14 113.79(13)
C12 Mo1 C14 57.08(17)
C11 Mo1 C14 57.21(17)
C13 Mo1 C14 34.57(16)
C15 Mo1 C14 34.27(15)
O1 C1 Mo1 177.9(5)
O2 C2 Mo1 178.0(5)
C15 C11 C12 107.7(4)
C15 C11 Mo1 73.8(3)
C12 C11 Mo1 72.6(3)
C13 C12 C11 108.7(5)
C13 C12 Mo1 73.7(3)
C11 C12 Mo1 72.6(3)
C12 C13 C14 107.5(5)
C12 C13 Mo1 71.9(3)
C14 C13 Mo1 73.5(3)
C15 C14 C13 107.8(4)
C15 C14 Mo1 72.2(2)
C13 C14 Mo1 71.9(3)
C11 C15 C14 108.3(4)
C11 C15 Mo1 71.8(2)
C14 C15 Mo1 73.5(3)
F3 P3 C31 97.26(15)
F3 P3 Mo1 121.64(10)
C31 P3 Mo1 140.99(13)
C32 C31 C36 119.9(4)
C32 C31 P3 120.0(3)
C36 C31 P3 120.1(3)
C33 C32 C31 117.9(4)
C33 C32 C41 117.5(3)
C31 C32 C41 124.6(4)
C32 C33 C34 123.9(4)
C35 C34 C33 117.5(4)
C35 C34 C51 122.0(4)
C33 C34 C51 120.4(3)
C34 C35 C36 123.2(4)
C35 C36 C31 117.6(3)
C35 C36 C61 116.7(3)
C31 C36 C61 125.7(3)
C43 C41 C42 110.8(4)
C43 C41 C44 106.6(4)
C42 C41 C44 105.5(3)
C43 C41 C32 109.4(3)
C42 C41 C32 113.3(3)
C44 C41 C32 111.0(3)
C54 C51 C34 113.0(3)
C54 C51 C52 109.0(4)
C34 C51 C52 109.7(4)
C54 C51 C53 107.4(4)
C34 C51 C53 109.0(3)
C52 C51 C53 108.7(4)
C62 C61 C63 106.1(4)
C62 C61 C64 105.3(4)
C63 C61 C64 111.2(4)
C62 C61 C36 112.2(3)
C63 C61 C36 111.8(3)
C64 C61 C36 110.0(3)

loop_
_geom_bond_atom_site_label_1
_geom_bond_atom_site_label_2
_geom_bond_distance
Mo1 C2 1.952(5)
Mo1 C1 1.954(5)
Mo1 P3 2.2037(12)
Mo1 C12 2.339(5)
Mo1 C11 2.340(4)
Mo1 C13 2.362(5)
Mo1 C15 2.366(4)
Mo1 C14 2.382(5)
C1 O1 1.162(5)
C2 O2 1.159(5)
C11 C15 1.391(6)
C11 C12 1.400(6)
C12 C13 1.389(6)
C13 C14 1.410(6)
C14 C15 1.399(6)
P3 F3 1.614(2)
P3 C31 1.829(4)
C31 C32 1.430(5)
C31 C36 1.433(5)
C32 C33 1.378(5)
C32 C41 1.555(5)
C33 C34 1.388(5)
C34 C35 1.380(5)
C34 C51 1.536(5)
C35 C36 1.402(5)
C36 C61 1.559(5)
C41 C43 1.532(6)
C41 C42 1.547(5)
C41 C44 1.554(5)
C51 C54 1.514(6)
C51 C52 1.536(6)
C51 C53 1.545(6)
C61 C62 1.532(6)
C61 C63 1.534(5)
C61 C64 1.539(6)
